data_7721153
loop_
_publ_author_name
'Vipanchi, Vipanchi'
'Jana, Bapan'
'Balan, Ganeshmoorthi'
'Roy Choudhury, Angshuman'
'Shanmugam, Maheswaran'
'Vignesh, Kuduva R.'

_publ_section_title
;
 Exploration of Role of Carboxylate-Bridges on the Magnetisation Dynamics
 of {LnIII2} (Ln = Tb, Dy, Ho, and Er) Paddle-Wheel Single-Molecule
 Magnets: Structure-Property Correlations
;
_journal_name_full 'Dalton Transactions'
_journal_paper_doi 10.1039/D6DT01456A
_journal_year 2026
_chemical_formula_moiety 'C64 H24 F30 N4 O14 Tb2'
_chemical_formula_sum 'C64 H24 F30 N4 O14 Tb2'
_chemical_formula_weight 1960.71
_space_group_crystal_system monoclinic
_space_group_IT_number 14
_space_group_name_Hall '-P 2yn'
_space_group_name_H-M_alt 'P 1 21/n 1'
_atom_sites_solution_hydrogens mixed
_atom_sites_solution_primary iterative
_audit_creation_date 2026-04-21
_audit_creation_method
;
Olex2 1.5
(compiled 2026.03.20 svn.r2bc28608 for OlexSys, GUI svn.r7530)
;
_audit_update_record
;
2026-04-25 deposited with the CCDC.	2026-06-23 downloaded from the CCDC.
;
_cell_angle_alpha 90
_cell_angle_beta 112.374(4)
_cell_angle_gamma 90
_cell_formula_units_Z 2
_cell_length_a 12.9686(4)
_cell_length_b 17.0719(6)
_cell_length_c 16.2732(6)
_cell_measurement_reflns_used 6405
_cell_measurement_temperature 150.15
_cell_measurement_theta_max 32.5020
_cell_measurement_theta_min 2.6450
_cell_volume 3331.6(2)
_computing_molecular_graphics 'Olex2 1.5 (Dolomanov et al., 2009)'
_computing_publication_material 'Olex2 1.5 (Dolomanov et al., 2009)'
_computing_structure_refinement 'SHELXL 2019/3 (Sheldrick, 2015)'
_computing_structure_solution 'olex2.solve 1.3 (Bourhis et al., 2015)'
_diffrn_ambient_temperature 150.15
_diffrn_measured_fraction_theta_full 0.999
_diffrn_measured_fraction_theta_max 0.999
_diffrn_measurement_device_type 'XtaLAB Mini (ROW)'
_diffrn_measurement_method '\w scans'
_diffrn_radiation_type MoK\a
_diffrn_radiation_wavelength 0.71073
_diffrn_reflns_av_R_equivalents 0.0265
_diffrn_reflns_av_unetI/netI 0.0264
_diffrn_reflns_Laue_measured_fraction_full 0.999
_diffrn_reflns_Laue_measured_fraction_max 0.999
_diffrn_reflns_limit_h_max 15
_diffrn_reflns_limit_h_min -15
_diffrn_reflns_limit_k_max 20
_diffrn_reflns_limit_k_min -20
_diffrn_reflns_limit_l_max 19
_diffrn_reflns_limit_l_min -19
_diffrn_reflns_number 19522
_diffrn_reflns_point_group_measured_fraction_full 0.999
_diffrn_reflns_point_group_measured_fraction_max 0.999
_diffrn_reflns_theta_full 24.998
_diffrn_reflns_theta_max 24.998
_diffrn_reflns_theta_min 2.707
_exptl_absorpt_coefficient_mu 2.259
_exptl_absorpt_correction_T_max 1.00000
_exptl_absorpt_correction_T_min 0.82847
_exptl_crystal_colour 'light pink'
_exptl_crystal_colour_modifier light
_exptl_crystal_colour_primary pink
_exptl_crystal_density_diffrn 1.954
_exptl_crystal_description block
_exptl_crystal_F_000 1896
_exptl_crystal_size_max 0.1
_exptl_crystal_size_mid 0.05
_exptl_crystal_size_min 0.05
_refine_diff_density_max 1.893
_refine_diff_density_min -0.760
_refine_diff_density_rms 0.080
_refine_ls_extinction_method none
_refine_ls_goodness_of_fit_ref 1.126
_refine_ls_hydrogen_treatment mixed
_refine_ls_matrix_type full
_refine_ls_number_parameters 518
_refine_ls_number_reflns 5865
_refine_ls_number_restraints 3
_refine_ls_restrained_S_all 1.127
_refine_ls_R_factor_all 0.0385
_refine_ls_R_factor_gt 0.0297
_refine_ls_shift/su_max 0.002
_refine_ls_shift/su_mean 0.000
_refine_ls_structure_factor_coef Fsqd
_refine_ls_weighting_details 'w=1/[\s^2^(Fo^2^)+(0.0237P)^2^+4.8340P] where P=(Fo^2^+2Fc^2^)/3'
_refine_ls_weighting_scheme calc
_refine_ls_wR_factor_gt 0.0652
_refine_ls_wR_factor_ref 0.0725
_reflns_Friedel_coverage 0.000
_reflns_number_gt 5035
_reflns_number_total 5865
_reflns_threshold_expression 'I > 2\s(I)'
_cod_data_source_file d6dt01456a2.cif
_cod_data_source_block tb2_dimer_124
_cod_database_code 7721153
_shelx_shelxl_version_number 2019/3
_shelx_space_group_comment
;
The symmetry employed for this shelxl refinement is uniquely defined
by the following loop, which should always be used as a source of
symmetry information in preference to the above space-group names.
They are only intended as comments.
;
_shelx_estimated_absorpt_t_max 0.895
_shelx_estimated_absorpt_t_min 0.806
_olex2_refinement_description
;
1. Restrained distances
 O7-H7
 0.85 with sigma of 0.01
 Tb1-H7
 2.916244 with sigma of 0.02
 C32-H7
 1.901298 with sigma of 0.02
2.a Aromatic/amide H refined with riding coordinates:
 C28(H28), C31(H31), C22(H22), C25(H25), C29(H29), C30(H30), C24(H24), C23(H23)
2.b Idealised Me refined as rotating group:
 C32(H32A,H32B,H32C)
;
_olex2_submission_special_instructions 'No special instructions were received'

loop_
_space_group_symop_operation_xyz
'x, y, z'
'-x+1/2, y+1/2, -z+1/2'
'-x, -y, -z'
'x-1/2, -y-1/2, z-1/2'

loop_
_atom_site_label
_atom_site_type_symbol
_atom_site_fract_x
_atom_site_fract_y
_atom_site_fract_z
_atom_site_U_iso_or_equiv
_atom_site_adp_type
_atom_site_occupancy
_atom_site_site_symmetry_order
_atom_site_calc_flag
_atom_site_refinement_flags_posn
_atom_site_refinement_flags_adp
_atom_site_refinement_flags_occupancy
_atom_site_disorder_assembly
_atom_site_disorder_group
Tb1 Tb 0.67860(2) 0.52599(2) 0.55444(2) 0.03604(7) Uani 1 1 d D . . . .
O4 O 0.3922(2) 0.52936(15) 0.34531(18) 0.0449(6) Uani 1 1 d . . . . .
F6 F 0.4048(3) 0.46005(15) 0.19178(19) 0.0701(8) Uani 1 1 d . . . . .
O1 O 0.7748(2) 0.63675(16) 0.53960(19) 0.0520(7) Uani 1 1 d . . . . .
O3 O 0.5679(2) 0.57256(17) 0.41181(18) 0.0480(7) Uani 1 1 d . . . . .
F11 F 0.5676(3) 0.23173(17) 0.5475(2) 0.0788(8) Uani 1 1 d . . . . .
F15 F 0.5897(3) 0.35271(17) 0.29568(18) 0.0748(8) Uani 1 1 d . . . . .
O5 O 0.5706(3) 0.42247(16) 0.4760(2) 0.0571(8) Uani 1 1 d . . . . .
O6 O 0.4102(2) 0.36236(17) 0.4070(2) 0.0551(7) Uani 1 1 d . . . . .
F1 F 0.8284(3) 0.73349(17) 0.4205(2) 0.0793(9) Uani 1 1 d . . . . .
F10 F 0.5607(3) 0.70494(16) 0.3075(2) 0.0808(9) Uani 1 1 d . . . . .
O7 O 0.8194(3) 0.56080(19) 0.69782(19) 0.0578(8) Uani 1 1 d D . . . .
H7 H 0.848(3) 0.6063(15) 0.6977(13) 0.087 Uiso 1 1 d D U . . .
F7 F 0.4098(3) 0.4991(2) 0.0345(2) 0.0968(10) Uani 1 1 d . . . . .
F5 F 0.6693(3) 0.82365(19) 0.6203(2) 0.0934(10) Uani 1 1 d . . . . .
F13 F 0.7472(3) 0.10460(17) 0.3828(2) 0.0906(10) Uani 1 1 d . . . . .
F14 F 0.6948(3) 0.2242(2) 0.2668(2) 0.0910(10) Uani 1 1 d . . . . .
F12 F 0.6834(3) 0.10773(18) 0.5238(2) 0.0979(11) Uani 1 1 d . . . . .
F9 F 0.5698(3) 0.74129(19) 0.1494(3) 0.1015(12) Uani 1 1 d . . . . .
N2 N 0.7939(3) 0.4869(2) 0.4637(2) 0.0464(8) Uani 1 1 d . . . . .
O2 O 0.8444(3) 0.7100(2) 0.6616(2) 0.0773(10) Uani 1 1 d . . . . .
F2 F 0.7474(4) 0.8602(2) 0.3186(2) 0.1117(13) Uani 1 1 d . . . . .
F8 F 0.4975(3) 0.6391(2) 0.0137(2) 0.1006(11) Uani 1 1 d . . . . .
F4 F 0.5842(3) 0.9464(2) 0.5150(3) 0.1160(13) Uani 1 1 d . . . . .
N1 N 0.8011(3) 0.4005(2) 0.6048(2) 0.0543(9) Uani 1 1 d . . . . .
F3 F 0.6231(4) 0.96633(19) 0.3640(3) 0.1131(13) Uani 1 1 d . . . . .
C15 C 0.5136(4) 0.3658(2) 0.4357(3) 0.0423(9) Uani 1 1 d . . . . .
C8 C 0.4814(3) 0.5592(2) 0.3464(3) 0.0417(9) Uani 1 1 d . . . . .
C9 C 0.4828(3) 0.5811(2) 0.2559(3) 0.0432(9) Uani 1 1 d . . . . .
C27 C 0.8603(3) 0.4237(2) 0.4833(3) 0.0471(10) Uani 1 1 d . . . . .
C10 C 0.4448(4) 0.5308(2) 0.1844(3) 0.0492(10) Uani 1 1 d . . . . .
C17 C 0.5998(4) 0.2317(3) 0.4781(3) 0.0522(10) Uani 1 1 d . . . . .
C26 C 0.8566(3) 0.3726(2) 0.5554(3) 0.0494(10) Uani 1 1 d . . . . .
C2 C 0.7521(4) 0.7736(2) 0.5244(3) 0.0515(10) Uani 1 1 d . . . . .
C16 C 0.5753(3) 0.2951(2) 0.4220(3) 0.0412(9) Uani 1 1 d . . . . .
C20 C 0.6663(4) 0.2278(3) 0.3377(3) 0.0580(12) Uani 1 1 d . . . . .
C21 C 0.6109(4) 0.2922(2) 0.3521(3) 0.0504(10) Uani 1 1 d . . . . .
C28 C 0.9315(4) 0.4082(3) 0.4380(3) 0.0649(13) Uani 1 1 d . . . . .
H28 H 0.980438 0.364501 0.454017 0.078 Uiso 1 1 calc R U . . .
C1 C 0.7947(4) 0.7012(3) 0.5809(3) 0.0539(11) Uani 1 1 d . . . . .
C18 C 0.6580(4) 0.1678(3) 0.4662(3) 0.0608(12) Uani 1 1 d . . . . .
C31 C 0.7947(4) 0.5340(3) 0.3978(3) 0.0558(11) Uani 1 1 d . . . . .
H31 H 0.747942 0.578888 0.383866 0.067 Uiso 1 1 calc R U . . .
C14 C 0.5247(4) 0.6523(3) 0.2422(3) 0.0557(11) Uani 1 1 d . . . . .
C7 C 0.6905(4) 0.8308(3) 0.5457(3) 0.0619(13) Uani 1 1 d . . . . .
C22 C 0.7969(4) 0.3541(3) 0.6701(3) 0.0686(14) Uani 1 1 d . . . . .
H22 H 0.760055 0.373870 0.706245 0.082 Uiso 1 1 calc R U . . .
C25 C 0.9046(4) 0.2983(3) 0.5711(4) 0.0673(13) Uani 1 1 d . . . . .
H25 H 0.943178 0.279558 0.535743 0.081 Uiso 1 1 calc R U . . .
C29 C 0.9292(5) 0.4568(3) 0.3708(4) 0.0720(15) Uani 1 1 d . . . . .
H29 H 0.975685 0.446354 0.338944 0.086 Uiso 1 1 calc R U . . .
C19 C 0.6907(4) 0.1667(3) 0.3959(3) 0.0606(12) Uani 1 1 d . . . . .
C30 C 0.8606(4) 0.5201(3) 0.3492(3) 0.0676(14) Uani 1 1 d . . . . .
H30 H 0.857832 0.554049 0.302099 0.081 Uiso 1 1 calc R U . . .
C3 C 0.7679(4) 0.7849(3) 0.4457(3) 0.0586(12) Uani 1 1 d . . . . .
C11 C 0.4490(4) 0.5495(3) 0.1026(3) 0.0621(12) Uani 1 1 d . . . . .
C24 C 0.8966(5) 0.2522(3) 0.6373(4) 0.0806(16) Uani 1 1 d . . . . .
H24 H 0.928739 0.201317 0.647477 0.097 Uiso 1 1 calc R U . . .
C13 C 0.5298(4) 0.6712(3) 0.1607(4) 0.0653(14) Uani 1 1 d . . . . .
C23 C 0.8419(5) 0.2799(3) 0.6887(4) 0.0800(16) Uani 1 1 d . . . . .
H23 H 0.835219 0.249259 0.735212 0.096 Uiso 1 1 calc R U . . .
C4 C 0.7277(5) 0.8499(3) 0.3922(4) 0.0719(14) Uani 1 1 d . . . . .
C6 C 0.6470(5) 0.8942(3) 0.4919(4) 0.0749(15) Uani 1 1 d . . . . .
C5 C 0.6652(5) 0.9037(3) 0.4153(4) 0.0756(15) Uani 1 1 d . . . . .
C12 C 0.4927(4) 0.6195(4) 0.0923(4) 0.0688(14) Uani 1 1 d . . . . .
C32 C 0.8416(6) 0.5418(4) 0.7881(4) 0.105(2) Uani 1 1 d D . . . .
H32A H 0.802312 0.493424 0.790806 0.157 Uiso 1 1 calc R U . . .
H32B H 0.815843 0.584539 0.815760 0.157 Uiso 1 1 calc R U . . .
H32C H 0.921995 0.534339 0.820066 0.157 Uiso 1 1 calc R U . . .

loop_
_atom_site_aniso_label
_atom_site_aniso_U_11
_atom_site_aniso_U_22
_atom_site_aniso_U_33
_atom_site_aniso_U_23
_atom_site_aniso_U_13
_atom_site_aniso_U_12
Tb1 0.03565(11) 0.03660(11) 0.03872(12) -0.00123(7) 0.01734(9) 0.00248(7)
O4 0.0439(15) 0.0529(16) 0.0419(15) 0.0046(12) 0.0207(13) -0.0020(13)
F6 0.090(2) 0.0565(16) 0.0725(18) -0.0078(13) 0.0413(17) -0.0109(14)
O1 0.0589(18) 0.0466(16) 0.0590(18) -0.0099(14) 0.0321(15) -0.0116(14)
O3 0.0435(16) 0.0553(17) 0.0415(15) 0.0068(13) 0.0121(13) 0.0007(13)
F11 0.103(2) 0.0782(19) 0.0786(19) 0.0141(16) 0.0606(18) 0.0150(17)
F15 0.098(2) 0.0722(18) 0.0685(18) 0.0192(15) 0.0476(17) 0.0217(16)
O5 0.073(2) 0.0414(16) 0.0551(18) -0.0126(14) 0.0230(16) -0.0088(15)
O6 0.0466(17) 0.0500(17) 0.074(2) -0.0078(15) 0.0292(15) 0.0076(14)
F1 0.106(2) 0.0678(18) 0.090(2) 0.0003(16) 0.0669(19) 0.0100(17)
F10 0.091(2) 0.0562(16) 0.083(2) 0.0035(15) 0.0190(17) -0.0206(15)
O7 0.0567(18) 0.065(2) 0.0443(17) -0.0011(15) 0.0111(14) -0.0076(16)
F7 0.111(3) 0.129(3) 0.0602(19) -0.0184(19) 0.0444(19) 0.005(2)
F5 0.127(3) 0.080(2) 0.102(2) -0.0200(18) 0.077(2) -0.004(2)
F13 0.099(2) 0.0631(18) 0.123(3) -0.0112(18) 0.057(2) 0.0282(17)
F14 0.113(3) 0.106(2) 0.082(2) -0.0084(18) 0.068(2) 0.022(2)
F12 0.131(3) 0.0626(19) 0.115(3) 0.0341(19) 0.063(2) 0.0330(19)
F9 0.095(2) 0.085(2) 0.135(3) 0.051(2) 0.057(2) -0.0080(19)
N2 0.0452(19) 0.053(2) 0.048(2) -0.0047(16) 0.0249(17) 0.0053(16)
O2 0.095(3) 0.065(2) 0.058(2) -0.0094(17) 0.013(2) -0.024(2)
F2 0.172(4) 0.095(2) 0.089(2) 0.022(2) 0.072(3) 0.012(3)
F8 0.107(3) 0.140(3) 0.079(2) 0.050(2) 0.063(2) 0.033(2)
F4 0.126(3) 0.073(2) 0.167(4) -0.012(2) 0.076(3) 0.025(2)
N1 0.053(2) 0.057(2) 0.052(2) 0.0039(18) 0.0196(18) 0.0171(18)
F3 0.129(3) 0.069(2) 0.123(3) 0.023(2) 0.029(3) 0.017(2)
C15 0.057(3) 0.036(2) 0.041(2) -0.0025(17) 0.0259(19) 0.0015(19)
C8 0.046(2) 0.040(2) 0.043(2) 0.0052(17) 0.021(2) 0.0064(18)
C9 0.039(2) 0.045(2) 0.048(2) 0.0098(18) 0.0186(18) 0.0035(18)
C27 0.041(2) 0.048(2) 0.052(2) -0.018(2) 0.0178(19) 0.0003(19)
C10 0.051(2) 0.052(2) 0.050(2) 0.006(2) 0.025(2) 0.004(2)
C17 0.057(3) 0.053(3) 0.054(3) 0.001(2) 0.029(2) 0.004(2)
C26 0.041(2) 0.047(2) 0.056(3) -0.012(2) 0.0134(19) 0.0076(19)
C2 0.054(2) 0.044(2) 0.062(3) -0.012(2) 0.028(2) -0.011(2)
C16 0.039(2) 0.040(2) 0.046(2) -0.0077(17) 0.0172(18) -0.0019(17)
C20 0.057(3) 0.068(3) 0.059(3) -0.009(2) 0.033(2) 0.006(2)
C21 0.056(3) 0.046(2) 0.055(3) 0.001(2) 0.026(2) 0.005(2)
C28 0.057(3) 0.072(3) 0.074(3) -0.019(3) 0.034(3) 0.010(2)
C1 0.052(3) 0.053(3) 0.063(3) -0.008(2) 0.028(2) -0.013(2)
C18 0.066(3) 0.042(2) 0.075(3) 0.008(2) 0.028(3) 0.010(2)
C31 0.055(3) 0.064(3) 0.057(3) -0.001(2) 0.032(2) 0.004(2)
C14 0.045(2) 0.053(3) 0.063(3) 0.011(2) 0.015(2) -0.002(2)
C7 0.067(3) 0.055(3) 0.072(3) -0.018(2) 0.036(3) -0.013(2)
C22 0.083(4) 0.068(3) 0.057(3) 0.014(2) 0.029(3) 0.026(3)
C25 0.063(3) 0.060(3) 0.077(3) -0.004(3) 0.024(3) 0.021(2)
C29 0.071(3) 0.090(4) 0.073(4) -0.022(3) 0.049(3) -0.004(3)
C19 0.058(3) 0.051(3) 0.076(3) -0.011(2) 0.028(3) 0.013(2)
C30 0.074(3) 0.084(4) 0.059(3) -0.007(3) 0.041(3) -0.005(3)
C3 0.064(3) 0.049(3) 0.068(3) -0.007(2) 0.031(3) -0.006(2)
C11 0.060(3) 0.080(3) 0.054(3) 0.005(3) 0.030(2) 0.013(3)
C24 0.086(4) 0.055(3) 0.088(4) 0.008(3) 0.019(3) 0.027(3)
C13 0.053(3) 0.067(3) 0.081(4) 0.034(3) 0.031(3) 0.003(2)
C23 0.094(4) 0.067(3) 0.070(3) 0.020(3) 0.021(3) 0.027(3)
C4 0.092(4) 0.059(3) 0.068(3) -0.003(3) 0.035(3) -0.007(3)
C6 0.070(3) 0.050(3) 0.109(5) -0.014(3) 0.038(3) 0.003(3)
C5 0.079(4) 0.053(3) 0.086(4) 0.002(3) 0.021(3) -0.003(3)
C12 0.059(3) 0.096(4) 0.064(3) 0.028(3) 0.038(3) 0.015(3)
C32 0.095(5) 0.159(7) 0.046(3) -0.005(4) 0.011(3) -0.041(4)

loop_
_atom_type_symbol
_atom_type_description
_atom_type_scat_dispersion_real
_atom_type_scat_dispersion_imag
_atom_type_scat_source
C C 0.0033 0.0016 'International Tables Vol C Tables 4.2.6.8 and 6.1.1.4'
H H 0.0000 0.0000 'International Tables Vol C Tables 4.2.6.8 and 6.1.1.4'
F F 0.0171 0.0103 'International Tables Vol C Tables 4.2.6.8 and 6.1.1.4'
N N 0.0061 0.0033 'International Tables Vol C Tables 4.2.6.8 and 6.1.1.4'
O O 0.0106 0.0060 'International Tables Vol C Tables 4.2.6.8 and 6.1.1.4'
Tb Tb -0.1723 4.1537 'International Tables Vol C Tables 4.2.6.8 and 6.1.1.4'

loop_
_geom_angle_atom_site_label_1
_geom_angle_atom_site_label_2
_geom_angle_atom_site_label_3
_geom_angle
_geom_angle_site_symmetry_1
_geom_angle_site_symmetry_3
_geom_angle_publ_flag
O4 Tb1 O3 124.50(9) 3_666 . ?
O4 Tb1 O6 77.72(10) 3_666 3_666 ?
O4 Tb1 O7 77.35(10) 3_666 . ?
O4 Tb1 N2 139.77(10) 3_666 . ?
O4 Tb1 N1 78.70(10) 3_666 . ?
O1 Tb1 O4 139.82(10) . 3_666 ?
O1 Tb1 O3 76.90(10) . . ?
O1 Tb1 O6 73.46(10) . 3_666 ?
O1 Tb1 O7 70.36(10) . . ?
O1 Tb1 N2 72.42(10) . . ?
O1 Tb1 N1 114.42(11) . . ?
O3 Tb1 O6 79.55(10) . 3_666 ?
O3 Tb1 O7 144.94(11) . . ?
O3 Tb1 N2 77.91(10) . . ?
O3 Tb1 N1 131.10(11) . . ?
O5 Tb1 O4 76.22(10) . 3_666 ?
O5 Tb1 O1 143.03(10) . . ?
O5 Tb1 O3 72.55(10) . . ?
O5 Tb1 O6 119.65(10) . 3_666 ?
O5 Tb1 O7 142.52(11) . . ?
O5 Tb1 N2 81.17(11) . . ?
O5 Tb1 N1 73.39(12) . . ?
O6 Tb1 N2 142.44(11) 3_666 . ?
O6 Tb1 N1 148.84(11) 3_666 . ?
O7 Tb1 O6 79.43(11) . 3_666 ?
O7 Tb1 N2 103.16(11) . . ?
O7 Tb1 N1 75.74(11) . . ?
N2 Tb1 N1 63.02(11) . . ?
C8 O4 Tb1 138.8(3) . 3_666 ?
C1 O1 Tb1 131.4(3) . . ?
C8 O3 Tb1 142.9(3) . . ?
C15 O5 Tb1 178.4(3) . . ?
C15 O6 Tb1 114.6(2) . 3_666 ?
Tb1 O7 H7 112.6(14) . . ?
C32 O7 Tb1 136.0(3) . . ?
C32 O7 H7 106.8(15) . . ?
C27 N2 Tb1 122.4(3) . . ?
C27 N2 C31 118.2(4) . . ?
C31 N2 Tb1 119.2(3) . . ?
C26 N1 Tb1 120.1(3) . . ?
C22 N1 Tb1 122.0(3) . . ?
C22 N1 C26 116.9(4) . . ?
O5 C15 C16 117.2(4) . . ?
O6 C15 O5 125.2(4) . . ?
O6 C15 C16 117.6(3) . . ?
O4 C8 C9 115.7(4) . . ?
O3 C8 O4 127.9(4) . . ?
O3 C8 C9 116.4(3) . . ?
C10 C9 C8 122.1(4) . . ?
C10 C9 C14 116.6(4) . . ?
C14 C9 C8 121.4(4) . . ?
N2 C27 C26 116.9(3) . . ?
N2 C27 C28 121.0(4) . . ?
C28 C27 C26 122.1(4) . . ?
F6 C10 C9 120.9(4) . . ?
F6 C10 C11 116.8(4) . . ?
C9 C10 C11 122.2(4) . . ?
F11 C17 C16 119.4(4) . . ?
F11 C17 C18 118.6(4) . . ?
C16 C17 C18 122.0(4) . . ?
N1 C26 C27 116.7(4) . . ?
N1 C26 C25 120.9(4) . . ?
C25 C26 C27 122.4(4) . . ?
C7 C2 C1 122.3(4) . . ?
C3 C2 C1 121.8(4) . . ?
C3 C2 C7 115.8(4) . . ?
C17 C16 C15 122.1(3) . . ?
C17 C16 C21 117.0(4) . . ?
C21 C16 C15 120.8(4) . . ?
F14 C20 C21 120.9(4) . . ?
F14 C20 C19 119.8(4) . . ?
C19 C20 C21 119.3(4) . . ?
F15 C21 C16 119.4(4) . . ?
F15 C21 C20 118.8(4) . . ?
C20 C21 C16 121.7(4) . . ?
C27 C28 H28 120.4 . . ?
C29 C28 C27 119.2(5) . . ?
C29 C28 H28 120.4 . . ?
O1 C1 C2 115.8(4) . . ?
O2 C1 O1 126.2(4) . . ?
O2 C1 C2 118.0(4) . . ?
F12 C18 C17 120.5(4) . . ?
F12 C18 C19 120.2(4) . . ?
C19 C18 C17 119.3(4) . . ?
N2 C31 H31 118.4 . . ?
N2 C31 C30 123.1(4) . . ?
C30 C31 H31 118.4 . . ?
F10 C14 C9 120.2(4) . . ?
F10 C14 C13 118.4(4) . . ?
C9 C14 C13 121.4(5) . . ?
F5 C7 C2 119.8(5) . . ?
F5 C7 C6 118.1(5) . . ?
C6 C7 C2 122.1(5) . . ?
N1 C22 H22 117.5 . . ?
N1 C22 C23 125.1(5) . . ?
C23 C22 H22 117.5 . . ?
C26 C25 H25 119.8 . . ?
C24 C25 C26 120.4(5) . . ?
C24 C25 H25 119.8 . . ?
C28 C29 H29 119.9 . . ?
C30 C29 C28 120.3(4) . . ?
C30 C29 H29 119.9 . . ?
F13 C19 C20 119.1(4) . . ?
F13 C19 C18 120.2(4) . . ?
C20 C19 C18 120.6(4) . . ?
C31 C30 H30 120.9 . . ?
C29 C30 C31 118.2(5) . . ?
C29 C30 H30 120.9 . . ?
F1 C3 C2 120.1(4) . . ?
F1 C3 C4 117.2(4) . . ?
C4 C3 C2 122.7(4) . . ?
F7 C11 C10 120.2(5) . . ?
F7 C11 C12 120.4(5) . . ?
C12 C11 C10 119.4(5) . . ?
C25 C24 H24 120.2 . . ?
C25 C24 C23 119.6(5) . . ?
C23 C24 H24 120.2 . . ?
F9 C13 C14 119.8(5) . . ?
F9 C13 C12 120.1(5) . . ?
C12 C13 C14 120.1(4) . . ?
C22 C23 H23 121.4 . . ?
C24 C23 C22 117.2(5) . . ?
C24 C23 H23 121.4 . . ?
F2 C4 C3 121.2(5) . . ?
F2 C4 C5 119.8(5) . . ?
C5 C4 C3 119.1(5) . . ?
F4 C6 C7 119.2(6) . . ?
F4 C6 C5 120.5(5) . . ?
C5 C6 C7 120.3(5) . . ?
F3 C5 C4 120.5(6) . . ?
F3 C5 C6 119.6(5) . . ?
C6 C5 C4 119.9(5) . . ?
F8 C12 C11 120.6(5) . . ?
F8 C12 C13 119.2(5) . . ?
C13 C12 C11 120.3(4) . . ?
O7 C32 H32A 109.5 . . ?
O7 C32 H32B 109.5 . . ?
O7 C32 H32C 109.5 . . ?
H32A C32 H32B 109.5 . . ?
H32A C32 H32C 109.5 . . ?
H32B C32 H32C 109.5 . . ?

loop_
_geom_bond_atom_site_label_1
_geom_bond_atom_site_label_2
_geom_bond_distance
_geom_bond_site_symmetry_2
_geom_bond_publ_flag
Tb1 O4 2.353(3) 3_666 ?
Tb1 O1 2.328(3) . ?
Tb1 O3 2.355(3) . ?
Tb1 O5 2.314(3) . ?
Tb1 O6 2.430(3) 3_666 ?
Tb1 O7 2.426(3) . ?
Tb1 N2 2.558(3) . ?
Tb1 N1 2.606(3) . ?
O4 C8 1.258(5) . ?
F6 C10 1.337(5) . ?
O1 C1 1.263(5) . ?
O3 C8 1.238(5) . ?
F11 C17 1.345(5) . ?
F15 C21 1.339(5) . ?
O5 C15 1.243(5) . ?
O6 C15 1.241(5) . ?
F1 C3 1.341(5) . ?
F10 C14 1.333(5) . ?
O7 H7 0.859(10) . ?
O7 C32 1.424(6) . ?
F7 C11 1.341(6) . ?
F5 C7 1.349(5) . ?
F13 C19 1.351(5) . ?
F14 C20 1.341(5) . ?
F12 C18 1.343(5) . ?
F9 C13 1.345(5) . ?
N2 C27 1.341(5) . ?
N2 C31 1.343(6) . ?
O2 C1 1.233(5) . ?
F2 C4 1.328(6) . ?
F8 C12 1.345(5) . ?
F4 C6 1.353(6) . ?
N1 C26 1.354(5) . ?
N1 C22 1.344(6) . ?
F3 C5 1.339(6) . ?
C15 C16 1.511(5) . ?
C8 C9 1.526(5) . ?
C9 C10 1.377(6) . ?
C9 C14 1.385(6) . ?
C27 C26 1.476(6) . ?
C27 C28 1.409(6) . ?
C10 C11 1.391(6) . ?
C17 C16 1.374(6) . ?
C17 C18 1.382(6) . ?
C26 C25 1.393(6) . ?
C2 C1 1.514(6) . ?
C2 C7 1.387(6) . ?
C2 C3 1.385(6) . ?
C16 C21 1.382(5) . ?
C20 C21 1.382(6) . ?
C20 C19 1.363(7) . ?
C28 H28 0.9500 . ?
C28 C29 1.364(7) . ?
C18 C19 1.363(7) . ?
C31 H31 0.9500 . ?
C31 C30 1.389(6) . ?
C14 C13 1.390(6) . ?
C7 C6 1.372(7) . ?
C22 H22 0.9500 . ?
C22 C23 1.379(7) . ?
C25 H25 0.9500 . ?
C25 C24 1.370(8) . ?
C29 H29 0.9500 . ?
C29 C30 1.358(7) . ?
C30 H30 0.9500 . ?
C3 C4 1.384(7) . ?
C11 C12 1.359(7) . ?
C24 H24 0.9500 . ?
C24 C23 1.371(8) . ?
C13 C12 1.358(7) . ?
C23 H23 0.9500 . ?
C4 C5 1.369(8) . ?
C6 C5 1.363(8) . ?
C32 H32A 0.9800 . ?
C32 H32B 0.9800 . ?
C32 H32C 0.9800 . ?

loop_
_geom_torsion_atom_site_label_1
_geom_torsion_atom_site_label_2
_geom_torsion_atom_site_label_3
_geom_torsion_atom_site_label_4
_geom_torsion
_geom_torsion_site_symmetry_1
_geom_torsion_site_symmetry_2
_geom_torsion_site_symmetry_3
_geom_torsion_site_symmetry_4
_geom_torsion_publ_flag
Tb1 O4 C8 O3 -4.1(7) 3_666 . . . ?
Tb1 O4 C8 C9 175.6(2) 3_666 . . . ?
Tb1 O1 C1 O2 58.3(6) . . . . ?
Tb1 O1 C1 C2 -121.5(4) . . . . ?
Tb1 O3 C8 O4 32.7(7) . . . . ?
Tb1 O3 C8 C9 -146.9(3) . . . . ?
Tb1 O6 C15 O5 -4.8(5) 3_666 . . . ?
Tb1 O6 C15 C16 174.3(2) 3_666 . . . ?
Tb1 N2 C27 C26 5.4(5) . . . . ?
Tb1 N2 C27 C28 -173.3(3) . . . . ?
Tb1 N2 C31 C30 175.5(4) . . . . ?
Tb1 N1 C26 C27 10.7(5) . . . . ?
Tb1 N1 C26 C25 -167.6(3) . . . . ?
Tb1 N1 C22 C23 166.8(4) . . . . ?
O4 C8 C9 C10 -46.5(5) . . . . ?
O4 C8 C9 C14 134.9(4) . . . . ?
F6 C10 C11 F7 2.8(6) . . . . ?
F6 C10 C11 C12 -177.6(4) . . . . ?
O3 C8 C9 C10 133.2(4) . . . . ?
O3 C8 C9 C14 -45.4(5) . . . . ?
F11 C17 C16 C15 0.4(6) . . . . ?
F11 C17 C16 C21 179.6(4) . . . . ?
F11 C17 C18 F12 -1.2(7) . . . . ?
F11 C17 C18 C19 179.7(4) . . . . ?
O5 C15 C16 C17 96.1(5) . . . . ?
O5 C15 C16 C21 -83.2(5) . . . . ?
O6 C15 C16 C17 -83.1(5) . . . . ?
O6 C15 C16 C21 97.7(5) . . . . ?
F1 C3 C4 F2 0.6(8) . . . . ?
F1 C3 C4 C5 179.7(5) . . . . ?
F10 C14 C13 F9 -0.4(7) . . . . ?
F10 C14 C13 C12 -179.2(4) . . . . ?
F7 C11 C12 F8 -0.1(7) . . . . ?
F7 C11 C12 C13 178.3(4) . . . . ?
F5 C7 C6 F4 -0.6(7) . . . . ?
F5 C7 C6 C5 -179.4(5) . . . . ?
F14 C20 C21 F15 -2.6(7) . . . . ?
F14 C20 C21 C16 176.3(4) . . . . ?
F14 C20 C19 F13 2.5(7) . . . . ?
F14 C20 C19 C18 -177.0(5) . . . . ?
F12 C18 C19 F13 1.3(7) . . . . ?
F12 C18 C19 C20 -179.3(5) . . . . ?
F9 C13 C12 F8 0.6(7) . . . . ?
F9 C13 C12 C11 -177.9(4) . . . . ?
N2 C27 C26 N1 -10.5(6) . . . . ?
N2 C27 C26 C25 167.7(4) . . . . ?
N2 C27 C28 C29 -2.6(7) . . . . ?
N2 C31 C30 C29 -1.4(8) . . . . ?
F2 C4 C5 F3 0.5(8) . . . . ?
F2 C4 C5 C6 -178.4(5) . . . . ?
F4 C6 C5 F3 1.9(8) . . . . ?
F4 C6 C5 C4 -179.1(5) . . . . ?
N1 C26 C25 C24 -0.1(7) . . . . ?
N1 C22 C23 C24 1.1(9) . . . . ?
C15 C16 C21 F15 -0.4(6) . . . . ?
C15 C16 C21 C20 -179.2(4) . . . . ?
C8 C9 C10 F6 0.0(6) . . . . ?
C8 C9 C10 C11 -178.0(4) . . . . ?
C8 C9 C14 F10 -2.8(6) . . . . ?
C8 C9 C14 C13 177.5(4) . . . . ?
C9 C10 C11 F7 -179.1(4) . . . . ?
C9 C10 C11 C12 0.5(7) . . . . ?
C9 C14 C13 F9 179.2(4) . . . . ?
C9 C14 C13 C12 0.4(7) . . . . ?
C27 N2 C31 C30 0.1(7) . . . . ?
C27 C26 C25 C24 -178.3(5) . . . . ?
C27 C28 C29 C30 1.3(8) . . . . ?
C10 C9 C14 F10 178.5(4) . . . . ?
C10 C9 C14 C13 -1.2(6) . . . . ?
C10 C11 C12 F8 -179.8(4) . . . . ?
C10 C11 C12 C13 -1.3(7) . . . . ?
C17 C16 C21 F15 -179.6(4) . . . . ?
C17 C16 C21 C20 1.5(6) . . . . ?
C17 C18 C19 F13 -179.7(4) . . . . ?
C17 C18 C19 C20 -0.2(8) . . . . ?
C26 N1 C22 C23 -1.9(8) . . . . ?
C26 C27 C28 C29 178.6(4) . . . . ?
C26 C25 C24 C23 -0.7(9) . . . . ?
C2 C7 C6 F4 177.6(4) . . . . ?
C2 C7 C6 C5 -1.2(8) . . . . ?
C2 C3 C4 F2 177.8(5) . . . . ?
C2 C3 C4 C5 -3.1(8) . . . . ?
C16 C17 C18 F12 178.0(4) . . . . ?
C16 C17 C18 C19 -1.0(7) . . . . ?
C21 C20 C19 F13 -178.5(4) . . . . ?
C21 C20 C19 C18 2.0(7) . . . . ?
C28 C27 C26 N1 168.2(4) . . . . ?
C28 C27 C26 C25 -13.5(6) . . . . ?
C28 C29 C30 C31 0.7(8) . . . . ?
C1 C2 C7 F5 1.7(7) . . . . ?
C1 C2 C7 C6 -176.4(4) . . . . ?
C1 C2 C3 F1 -4.3(7) . . . . ?
C1 C2 C3 C4 178.6(4) . . . . ?
C18 C17 C16 C15 -178.9(4) . . . . ?
C18 C17 C16 C21 0.4(7) . . . . ?
C31 N2 C27 C26 -179.3(4) . . . . ?
C31 N2 C27 C28 1.9(6) . . . . ?
C14 C9 C10 F6 178.7(4) . . . . ?
C14 C9 C10 C11 0.7(6) . . . . ?
C14 C13 C12 F8 179.4(4) . . . . ?
C14 C13 C12 C11 0.9(7) . . . . ?
C7 C2 C1 O1 130.4(4) . . . . ?
C7 C2 C1 O2 -49.4(6) . . . . ?
C7 C2 C3 F1 178.7(4) . . . . ?
C7 C2 C3 C4 1.5(7) . . . . ?
C7 C6 C5 F3 -179.3(5) . . . . ?
C7 C6 C5 C4 -0.4(8) . . . . ?
C22 N1 C26 C27 179.6(4) . . . . ?
C22 N1 C26 C25 1.3(6) . . . . ?
C25 C24 C23 C22 0.2(9) . . . . ?
C19 C20 C21 F15 178.4(4) . . . . ?
C19 C20 C21 C16 -2.7(7) . . . . ?
C3 C2 C1 O1 -46.4(6) . . . . ?
C3 C2 C1 O2 133.8(5) . . . . ?
C3 C2 C7 F5 178.7(4) . . . . ?
C3 C2 C7 C6 0.6(7) . . . . ?
C3 C4 C5 F3 -178.6(5) . . . . ?
C3 C4 C5 C6 2.4(8) . . . . ?
